data_2206462
loop_
_publ_author_name
'Neng-Xue Wang'
'Yan-Ping Luo'
'Qiong Chen'
'Guang-Fu Yang'

_publ_section_title
;
 2-(5-Benzyloxy-2,4-dichlorophenyl)-4,5,6,7-tetrahydroisoindole-1,3-dione
;
_journal_issue 8
_journal_name_full 'Acta Crystallographica Section E'
_journal_page_first o2332
_journal_page_last o2333
_journal_paper_doi 10.1107/S1600536805020246
_journal_volume 61
_journal_year 2005
_chemical_formula_iupac 'C21 H17 Cl2 N O3'
_chemical_formula_moiety 'C21 H17 Cl2 N O3'
_chemical_formula_sum 'C21 H17 Cl2 N O3'
_chemical_formula_weight 402.26
_chemical_name_systematic
;
 2-(5-Benzyloxy-2,4-dichlorophenyl)-4,5,6,7-tetrahydro
-isoindole-1,3-dione
;
_space_group_IT_number 14
_symmetry_cell_setting monoclinic
_symmetry_space_group_name_Hall '-P 2ybc'
_symmetry_space_group_name_H-M 'P 1 21/c 1'
_atom_sites_solution_hydrogens geom
_atom_sites_solution_primary direct
_atom_sites_solution_secondary difmap
_audit_creation_method SHELXL-97
_cell_angle_alpha 90.00
_cell_angle_beta 107.232(3)
_cell_angle_gamma 90.00
_cell_formula_units_Z 4
_cell_length_a 12.1705(17)
_cell_length_b 11.0375(15)
_cell_length_c 15.078(2)
_cell_measurement_reflns_used 1743
_cell_measurement_temperature 292(2)
_cell_measurement_theta_max 20.39
_cell_measurement_theta_min 2.32
_cell_volume 1934.5(5)
_computing_cell_refinement SMART
_computing_data_collection 'SMART (Bruker, 1997)'
_computing_data_reduction 'SAINT (Bruker, 1999)'
_computing_molecular_graphics 'SHELXTL (Bruker, 2001)'
_computing_publication_material SHELXTL
_computing_structure_refinement 'SHELXL97 (Sheldrick, 1997)'
_computing_structure_solution 'SHELXS97 (Sheldrick, 1997)'
_diffrn_ambient_temperature 292(2)
_diffrn_measured_fraction_theta_full 0.993
_diffrn_measured_fraction_theta_max 0.993
_diffrn_measurement_device_type 'Bruker SMART CCD area-detector'
_diffrn_measurement_method '\f and \w scans'
_diffrn_radiation_monochromator graphite
_diffrn_radiation_source 'fine-focus sealed tube'
_diffrn_radiation_type MoK\a
_diffrn_radiation_wavelength 0.71073
_diffrn_reflns_av_R_equivalents 0.0378
_diffrn_reflns_av_sigmaI/netI 0.0503
_diffrn_reflns_limit_h_max 9
_diffrn_reflns_limit_h_min -14
_diffrn_reflns_limit_k_max 13
_diffrn_reflns_limit_k_min -10
_diffrn_reflns_limit_l_max 17
_diffrn_reflns_limit_l_min -17
_diffrn_reflns_number 9530
_diffrn_reflns_theta_full 25.00
_diffrn_reflns_theta_max 25.00
_diffrn_reflns_theta_min 2.32
_diffrn_standards_decay_% 0
_diffrn_standards_interval_count 0
_diffrn_standards_interval_time 0
_diffrn_standards_number 0
_exptl_absorpt_coefficient_mu 0.357
_exptl_absorpt_correction_type none
_exptl_crystal_colour colorless
_exptl_crystal_density_diffrn 1.381
_exptl_crystal_density_method 'not measured'
_exptl_crystal_description plate
_exptl_crystal_F_000 832
_exptl_crystal_size_max 0.30
_exptl_crystal_size_mid 0.20
_exptl_crystal_size_min 0.08
_refine_diff_density_max 0.228
_refine_diff_density_min -0.176
_refine_ls_extinction_method none
_refine_ls_goodness_of_fit_ref 1.045
_refine_ls_hydrogen_treatment constr
_refine_ls_matrix_type full
_refine_ls_number_parameters 263
_refine_ls_number_reflns 3386
_refine_ls_number_restraints 27
_refine_ls_restrained_S_all 1.052
_refine_ls_R_factor_all 0.0822
_refine_ls_R_factor_gt 0.0484
_refine_ls_shift/su_max 0.000
_refine_ls_shift/su_mean 0.000
_refine_ls_structure_factor_coef Fsqd
_refine_ls_weighting_details 'w=1/[\s^2^(Fo^2^)+(0.0548P)^2^+0.1448P] where P=(Fo^2^+2Fc^2^)/3'
_refine_ls_weighting_scheme calc
_refine_ls_wR_factor_gt 0.1134
_refine_ls_wR_factor_ref 0.1293
_reflns_number_gt 2169
_reflns_number_total 3386
_reflns_threshold_expression I>2\s(I)
_cod_data_source_file is6093.cif
_cod_data_source_block I
_cod_depositor_comments
;
The following automatic conversions were performed:
'_symmetry_cell_setting' value 'Monoclinic' changed to 'monoclinic'
according to '/home/saulius/struct/CIF-dictionaries/cif_core.dic'
dictionary named 'cif_core.dic' version 2.4.1 from 2010-06-29.

Automatic conversion script
Id: cif_fix_enum 1527 2010-12-29 10:47:43Z saulius 

The following automatic conversions were performed:

'_symmetry_cell_setting' value 'Monoclinic' changed to 'monoclinic'
according to /home/saulius/struct/CIF-dictionaries/cif_core.dic
dictionary named 'cif_core.dic' version 2.4.1 from 2010-06-29.

Automatic conversion script
Id: cif_fix_values 1715 2011-07-08 13:25:40Z adriana 
;
_cod_original_cell_volume 1934.6(5)
_cod_original_sg_symbol_H-M 'P 21/c'
_cod_database_code 2206462
_cod_database_fobs_code 2206462

loop_
_symmetry_equiv_pos_as_xyz
'x, y, z'
'-x, y+1/2, -z+1/2'
'-x, -y, -z'
'x, -y-1/2, z-1/2'

loop_
_atom_site_label
_atom_site_fract_x
_atom_site_fract_y
_atom_site_fract_z
_atom_site_U_iso_or_equiv
_atom_site_adp_type
_atom_site_calc_flag
_atom_site_refinement_flags
_atom_site_occupancy
_atom_site_disorder_assembly
_atom_site_disorder_group
_atom_site_type_symbol
C1 0.6454(3) 0.3843(3) -0.1096(2) 0.0793(10) Uani d . 1 . . C
H1 0.5864 0.3360 -0.1458 0.095 Uiso calc R 1 . . H
C2 0.7282(4) 0.4262(4) -0.1466(3) 0.0963(12) Uani d . 1 . . C
H2 0.7250 0.4055 -0.2071 0.116 Uiso calc R 1 . . H
C3 0.8142(4) 0.4970(3) -0.0965(4) 0.0941(13) Uani d . 1 . . C
H3 0.8702 0.5250 -0.1221 0.113 Uiso calc R 1 . . H
C4 0.8185(3) 0.5270(4) -0.0086(4) 0.1052(14) Uani d . 1 . . C
H4 0.8779 0.5758 0.0264 0.126 Uiso calc R 1 . . H
C5 0.7348(3) 0.4856(3) 0.0300(3) 0.0831(10) Uani d . 1 . . C
H5 0.7376 0.5078 0.0901 0.100 Uiso calc R 1 . . H
C6 0.6477(2) 0.4117(2) -0.0209(2) 0.0552(7) Uani d . 1 . . C
C7 0.5602(3) 0.3606(3) 0.0202(2) 0.0609(8) Uani d . 1 . . C
H7A 0.5550 0.4097 0.0721 0.073 Uiso calc R 1 . . H
H7B 0.4851 0.3584 -0.0259 0.073 Uiso calc R 1 . . H
C8 0.5297(2) 0.1709(2) 0.08693(19) 0.0525(7) Uani d . 1 . . C
C9 0.5662(2) 0.0514(3) 0.10922(19) 0.0532(7) Uani d . 1 . . C
C10 0.5046(2) -0.0265(3) 0.1473(2) 0.0589(8) Uani d . 1 . . C
H10 0.5303 -0.1053 0.1622 0.071 Uiso calc R 1 . . H
C11 0.4046(2) 0.0128(3) 0.1632(2) 0.0575(8) Uani d . 1 . . C
C12 0.3668(2) 0.1306(3) 0.14141(19) 0.0531(7) Uani d . 1 . . C
C13 0.4296(2) 0.2085(2) 0.10410(19) 0.0548(7) Uani d . 1 . . C
H13 0.4043 0.2877 0.0902 0.066 Uiso calc R 1 . . H
C14 0.1526(3) 0.1600(3) 0.0951(2) 0.0635(8) Uani d . 1 . . C
C15 0.2569(3) 0.2062(2) 0.2451(2) 0.0552(7) Uani d . 1 . . C
C16 0.0727(2) 0.1994(3) 0.1479(2) 0.0584(8) Uani d . 1 A . C
C17 -0.0540(3) 0.2081(4) 0.1114(2) 0.0842(10) Uani d D 1 . . C
H17A -0.0844 0.1358 0.0760 0.101 Uiso calc PR 0.571(15) A 1 H
H17B -0.0750 0.2774 0.0703 0.101 Uiso calc PR 0.571(15) A 1 H
H17C -0.0868 0.1279 0.0961 0.101 Uiso d PR 0.429(15) A 2 H
H17D -0.0745 0.2564 0.0551 0.101 Uiso d PR 0.429(15) A 2 H
C18 -0.1047(9) 0.2214(12) 0.1908(7) 0.081(3) Uani d PDU 0.571(15) A 1 C
H18A -0.1844 0.2465 0.1668 0.097 Uiso calc PR 0.571(15) A 1 H
H18B -0.1029 0.1436 0.2211 0.097 Uiso calc PR 0.571(15) A 1 H
C19 -0.0398(6) 0.3127(11) 0.2605(8) 0.089(3) Uani d PDU 0.571(15) A 1 C
H19A -0.0780 0.3240 0.3079 0.107 Uiso calc PR 0.571(15) A 1 H
H19B -0.0391 0.3900 0.2300 0.107 Uiso calc PR 0.571(15) A 1 H
C18' -0.1003(14) 0.2764(14) 0.1809(8) 0.083(4) Uani d PDU 0.429(15) A 2 C
H18C -0.0920 0.3627 0.1725 0.100 Uiso calc PR 0.429(15) A 2 H
H18D -0.1819 0.2593 0.1673 0.100 Uiso calc PR 0.429(15) A 2 H
C19' -0.0410(8) 0.2446(16) 0.2818(8) 0.086(4) Uani d PDU 0.429(15) A 2 C
H19C -0.0745 0.2914 0.3217 0.103 Uiso calc PR 0.429(15) A 2 H
H19D -0.0525 0.1593 0.2920 0.103 Uiso calc PR 0.429(15) A 2 H
C20 0.0840(3) 0.2705(3) 0.3058(2) 0.0814(10) Uani d D 1 . . C
H20A 0.1296 0.3372 0.3396 0.098 Uiso calc PR 0.571(15) A 1 H
H20B 0.0847 0.2059 0.3496 0.098 Uiso calc PR 0.571(15) A 1 H
H20C 0.0934 0.3577 0.3114 0.098 Uiso d PR 0.429(15) A 2 H
H20D 0.1243 0.2348 0.3654 0.098 Uiso d PR 0.429(15) A 2 H
C21 0.1338(2) 0.2271(3) 0.2349(2) 0.0558(7) Uani d . 1 A . C
Cl1 0.69019(6) 0.00164(7) 0.08764(6) 0.0668(3) Uani d . 1 . . Cl
Cl2 0.32666(8) -0.08528(7) 0.21096(7) 0.0873(3) Uani d . 1 . . Cl
N1 0.26349(18) 0.1708(2) 0.15839(16) 0.0551(6) Uani d . 1 . . N
O1 0.59801(16) 0.23995(16) 0.05071(15) 0.0648(6) Uani d . 1 . . O
O2 0.33881(18) 0.21413(19) 0.31394(15) 0.0766(6) Uani d . 1 . . O
O3 0.13170(19) 0.1262(3) 0.01700(17) 0.0947(8) Uani d . 1 . . O

loop_
_atom_site_aniso_label
_atom_site_aniso_U_11
_atom_site_aniso_U_22
_atom_site_aniso_U_33
_atom_site_aniso_U_12
_atom_site_aniso_U_13
_atom_site_aniso_U_23
C1 0.065(2) 0.096(3) 0.079(3) -0.0126(19) 0.0247(19) 0.0008(19)
C2 0.090(3) 0.127(3) 0.082(3) -0.002(3) 0.042(2) 0.019(2)
C3 0.087(3) 0.080(3) 0.138(4) 0.001(2) 0.068(3) 0.030(3)
C4 0.082(3) 0.091(3) 0.154(4) -0.035(2) 0.053(3) -0.019(3)
C5 0.080(2) 0.082(2) 0.096(3) -0.014(2) 0.040(2) -0.021(2)
C6 0.0483(17) 0.0517(17) 0.069(2) 0.0042(14) 0.0224(15) 0.0065(15)
C7 0.0561(18) 0.0587(18) 0.075(2) 0.0070(15) 0.0303(16) 0.0075(15)
C8 0.0406(15) 0.0560(17) 0.0642(18) -0.0009(13) 0.0207(14) 0.0034(14)
C9 0.0451(16) 0.0593(18) 0.0580(18) 0.0061(14) 0.0196(14) -0.0001(14)
C10 0.0555(18) 0.0521(17) 0.071(2) 0.0053(14) 0.0221(16) 0.0071(15)
C11 0.0538(17) 0.0578(19) 0.0674(19) -0.0045(14) 0.0281(15) 0.0033(14)
C12 0.0431(16) 0.0644(19) 0.0560(18) -0.0020(14) 0.0209(14) -0.0023(14)
C13 0.0489(17) 0.0488(16) 0.071(2) 0.0059(13) 0.0247(15) 0.0058(14)
C14 0.0523(19) 0.080(2) 0.061(2) -0.0015(16) 0.0216(17) 0.0069(17)
C15 0.0464(18) 0.0555(18) 0.065(2) -0.0033(14) 0.0180(16) -0.0090(14)
C16 0.0418(16) 0.077(2) 0.060(2) -0.0054(14) 0.0206(15) 0.0027(15)
C17 0.0459(19) 0.122(3) 0.086(3) -0.0023(19) 0.0207(18) -0.001(2)
C18 0.046(4) 0.100(7) 0.101(6) 0.001(5) 0.031(4) -0.005(5)
C19 0.068(5) 0.105(6) 0.110(7) -0.006(4) 0.051(4) -0.026(5)
C18' 0.054(6) 0.093(8) 0.105(7) 0.002(6) 0.028(5) 0.007(6)
C19' 0.068(6) 0.103(8) 0.101(7) 0.005(5) 0.045(5) 0.002(6)
C20 0.061(2) 0.107(3) 0.084(2) 0.0015(19) 0.0332(19) -0.019(2)
C21 0.0431(16) 0.0647(19) 0.064(2) -0.0026(14) 0.0224(15) -0.0022(15)
Cl1 0.0518(4) 0.0691(5) 0.0872(6) 0.0114(4) 0.0325(4) 0.0049(4)
Cl2 0.0882(6) 0.0746(6) 0.1199(8) -0.0041(5) 0.0629(6) 0.0185(5)
N1 0.0384(13) 0.0726(16) 0.0593(15) 0.0015(11) 0.0223(12) 0.0018(12)
O1 0.0502(12) 0.0558(12) 0.0990(16) 0.0080(10) 0.0385(12) 0.0190(10)
O2 0.0501(13) 0.1015(17) 0.0731(15) 0.0023(12) 0.0106(12) -0.0252(12)
O3 0.0695(16) 0.160(2) 0.0567(15) 0.0056(15) 0.0223(13) -0.0114(15)

loop_
_atom_type_symbol
_atom_type_description
_atom_type_scat_dispersion_real
_atom_type_scat_dispersion_imag
_atom_type_scat_source
C C 0.0033 0.0016 'International Tables Vol C Tables 4.2.6.8 and 6.1.1.4'
H H 0.0000 0.0000 'International Tables Vol C Tables 4.2.6.8 and 6.1.1.4'
N N 0.0061 0.0033 'International Tables Vol C Tables 4.2.6.8 and 6.1.1.4'
O O 0.0106 0.0060 'International Tables Vol C Tables 4.2.6.8 and 6.1.1.4'
Cl Cl 0.1484 0.1585 'International Tables Vol C Tables 4.2.6.8 and 6.1.1.4'

loop_
_geom_angle_atom_site_label_1
_geom_angle_atom_site_label_2
_geom_angle_atom_site_label_3
_geom_angle
C6 C1 C2 121.4(3)
C6 C1 H1 119.3
C2 C1 H1 119.3
C3 C2 C1 120.8(4)
C3 C2 H2 119.6
C1 C2 H2 119.6
C2 C3 C4 119.4(4)
C2 C3 H3 120.3
C4 C3 H3 120.3
C3 C4 C5 120.5(4)
C3 C4 H4 119.7
C5 C4 H4 119.7
C6 C5 C4 120.0(4)
C6 C5 H5 120.0
C4 C5 H5 120.0
C1 C6 C5 117.9(3)
C1 C6 C7 120.9(3)
C5 C6 C7 121.2(3)
O1 C7 C6 106.4(2)
O1 C7 H7A 110.5
C6 C7 H7A 110.5
O1 C7 H7B 110.5
C6 C7 H7B 110.5
H7A C7 H7B 108.6
O1 C8 C13 125.9(2)
O1 C8 C9 115.9(2)
C13 C8 C9 118.2(3)
C10 C9 C8 121.1(3)
C10 C9 Cl1 119.7(2)
C8 C9 Cl1 119.2(2)
C9 C10 C11 119.7(3)
C9 C10 H10 120.1
C11 C10 H10 120.1
C10 C11 C12 120.1(3)
C10 C11 Cl2 119.8(2)
C12 C11 Cl2 120.1(2)
C13 C12 C11 119.8(3)
C13 C12 N1 120.3(3)
C11 C12 N1 119.8(2)
C12 C13 C8 121.0(3)
C12 C13 H13 119.5
C8 C13 H13 119.5
O3 C14 N1 125.4(3)
O3 C14 C16 129.6(3)
N1 C14 C16 105.0(3)
O2 C15 N1 124.4(3)
O2 C15 C21 129.0(3)
N1 C15 C21 106.6(3)
C21 C16 C17 124.4(3)
C21 C16 C14 109.2(3)
C17 C16 C14 126.3(3)
C16 C17 C18 109.7(5)
C16 C17 C18' 109.4(7)
C16 C17 H17A 109.7
C18 C17 H17A 109.7
C16 C17 H17B 109.7
C18 C17 H17B 109.7
H17A C17 H17B 108.2
C16 C17 H17C 109.9
C18' C17 H17C 113.8
C16 C17 H17D 109.4
C18' C17 H17D 106.1
H17C C17 H17D 108.1
C19 C18 C17 111.6(8)
C19 C18 H18A 109.3
C17 C18 H18A 109.3
C19 C18 H18B 109.3
C17 C18 H18B 109.3
H18A C18 H18B 108.0
C18 C19 C20 110.6(9)
C18 C19 H19A 109.5
C20 C19 H19A 109.5
C18 C19 H19B 109.5
C20 C19 H19B 109.5
H19A C19 H19B 108.1
C19' C18' C17 114.2(10)
C19' C18' H18C 108.7
C17 C18' H18C 108.7
C19' C18' H18D 108.7
C17 C18' H18D 108.7
H18C C18' H18D 107.6
C20 C19' C18' 110.5(11)
C20 C19' H19C 109.6
C18' C19' H19C 109.6
C20 C19' H19D 109.6
C18' C19' H19D 109.6
H19C C19' H19D 108.1
C21 C20 C19' 112.1(6)
C21 C20 C19 109.9(5)
C21 C20 H20A 109.7
C19 C20 H20A 109.7
C21 C20 H20B 109.7
C19 C20 H20B 109.7
H20A C20 H20B 108.2
C21 C20 H20C 109.0
C19' C20 H20C 107.4
C21 C20 H20D 109.8
C19' C20 H20D 110.4
H20C C20 H20D 108.0
C16 C21 C20 124.3(3)
C16 C21 C15 108.6(3)
C20 C21 C15 127.1(3)
C15 N1 C14 110.5(2)
C15 N1 C12 123.8(2)
C14 N1 C12 124.8(2)
C8 O1 C7 118.2(2)

loop_
_geom_bond_atom_site_label_1
_geom_bond_atom_site_label_2
_geom_bond_distance
C1 C6 1.364(4)
C1 C2 1.369(5)
C1 H1 0.9300
C2 C3 1.344(5)
C2 H2 0.9300
C3 C4 1.352(6)
C3 H3 0.9300
C4 C5 1.392(5)
C4 H4 0.9300
C5 C6 1.376(4)
C5 H5 0.9300
C6 C7 1.493(4)
C7 O1 1.440(3)
C7 H7A 0.9700
C7 H7B 0.9700
C8 O1 1.357(3)
C8 C13 1.382(4)
C8 C9 1.401(4)
C9 C10 1.373(4)
C9 Cl1 1.725(3)
C10 C11 1.379(4)
C10 H10 0.9300
C11 C12 1.386(4)
C11 Cl2 1.731(3)
C12 C13 1.377(4)
C12 N1 1.426(3)
C13 H13 0.9300
C14 O3 1.188(4)
C14 N1 1.408(4)
C14 C16 1.493(4)
C15 O2 1.211(3)
C15 N1 1.389(3)
C15 C21 1.478(4)
C16 C21 1.337(4)
C16 C17 1.479(4)
C17 C18 1.508(9)
C17 C18' 1.529(12)
C17 H17A 0.9700
C17 H17B 0.9700
C17 H17C 0.9700
C17 H17D 0.9700
C18 C19 1.501(10)
C18 H18A 0.9700
C18 H18B 0.9700
C19 C20 1.531(9)
C19 H19A 0.9700
C19 H19B 0.9700
C18' C19' 1.519(13)
C18' H18C 0.9700
C18' H18D 0.9700
C19' C20 1.483(10)
C19' H19C 0.9700
C19' H19D 0.9700
C20 C21 1.458(4)
C20 H20A 0.9700
C20 H20B 0.9700
C20 H20C 0.9700
C20 H20D 0.9700

loop_
_geom_hbond_atom_site_label_D
_geom_hbond_atom_site_label_H
_geom_hbond_atom_site_label_A
_geom_hbond_site_symmetry_A
_geom_hbond_distance_DH
_geom_hbond_distance_HA
_geom_hbond_distance_DA
_geom_hbond_angle_DHA
C20 H20A Cl1 2_655 0.97 2.81 3.745(4) 163
C10 H10 O2 2_645 0.93 2.51 3.393(4) 159

loop_
_geom_torsion_atom_site_label_1
_geom_torsion_atom_site_label_2
_geom_torsion_atom_site_label_3
_geom_torsion_atom_site_label_4
_geom_torsion
C6 C1 C2 C3 -0.6(6)
C1 C2 C3 C4 -0.1(6)
C2 C3 C4 C5 -0.1(6)
C3 C4 C5 C6 1.1(6)
C2 C1 C6 C5 1.5(5)
C2 C1 C6 C7 -177.0(3)
C4 C5 C6 C1 -1.7(5)
C4 C5 C6 C7 176.8(3)
C1 C6 C7 O1 81.3(3)
C5 C6 C7 O1 -97.2(3)
O1 C8 C9 C10 179.3(3)
C13 C8 C9 C10 -0.1(4)
O1 C8 C9 Cl1 -1.1(3)
C13 C8 C9 Cl1 179.5(2)
C8 C9 C10 C11 0.6(4)
Cl1 C9 C10 C11 -179.0(2)
C9 C10 C11 C12 -0.4(4)
C9 C10 C11 Cl2 179.9(2)
C10 C11 C12 C13 -0.2(4)
Cl2 C11 C12 C13 179.5(2)
C10 C11 C12 N1 -179.8(3)
Cl2 C11 C12 N1 -0.1(4)
C11 C12 C13 C8 0.7(4)
N1 C12 C13 C8 -179.8(3)
O1 C8 C13 C12 -179.8(3)
C9 C8 C13 C12 -0.5(4)
O3 C14 C16 C21 178.5(3)
N1 C14 C16 C21 -1.5(3)
O3 C14 C16 C17 -1.9(6)
N1 C14 C16 C17 178.1(3)
C21 C16 C17 C18 -14.2(7)
C14 C16 C17 C18 166.3(6)
C21 C16 C17 C18' 11.3(8)
C14 C16 C17 C18' -168.3(7)
C16 C17 C18 C19 45.3(14)
C17 C18 C19 C20 -63.7(17)
C16 C17 C18' C19' -40.1(17)
C17 C18' C19' C20 59(2)
C18' C19' C20 C21 -45.1(16)
C18 C19 C20 C21 46.3(13)
C17 C16 C21 C20 -0.4(5)
C14 C16 C21 C20 179.3(3)
C17 C16 C21 C15 179.6(3)
C14 C16 C21 C15 -0.8(3)
C19' C20 C21 C16 18.0(8)
C19 C20 C21 C16 -15.7(7)
C19' C20 C21 C15 -162.0(7)
C19 C20 C21 C15 164.3(6)
O2 C15 C21 C16 -175.6(3)
N1 C15 C21 C16 2.8(3)
O2 C15 C21 C20 4.4(5)
N1 C15 C21 C20 -177.2(3)
O2 C15 N1 C14 174.7(3)
C21 C15 N1 C14 -3.9(3)
O2 C15 N1 C12 4.9(4)
C21 C15 N1 C12 -173.6(2)
O3 C14 N1 C15 -176.6(3)
C16 C14 N1 C15 3.4(3)
O3 C14 N1 C12 -7.0(5)
C16 C14 N1 C12 173.0(2)
C13 C12 N1 C15 -99.8(3)
C11 C12 N1 C15 79.8(4)
C13 C12 N1 C14 91.9(3)
C11 C12 N1 C14 -88.5(4)
C13 C8 O1 C7 -5.2(4)
C9 C8 O1 C7 175.5(2)
C6 C7 O1 C8 -176.8(2)
